data_4037995
loop_
_publ_author_name
'Arupula, Sanjeeva K.'
'Qureshi, Asif Ali'
'Swamy, K. C. Kumara'

_publ_section_title
;
 Lewis Base Switched [3+3] and [4+2] Annulation Reaction of \d-Acetoxy
 Allenoates with Cyclic N-Sulfonyl Imines: Divergent Synthesis of
 Functionalized \a-Pyridyl Acetates and Teraryl Scaffolds.
;
_journal_name_full 'The Journal of organic chemistry'
_journal_paper_doi 10.1021/acs.joc.9b03281
_journal_year 2020
_chemical_formula_sum 'C21 H19 N O4 S'
_chemical_formula_weight 381.43
_space_group_IT_number 61
_space_group_name_Hall '-P 2ac 2ab'
_space_group_name_H-M_alt 'P b c a'
_symmetry_cell_setting orthorhombic
_symmetry_space_group_name_H-M 'P b c a'
_atom_sites_solution_hydrogens geom
_atom_sites_solution_primary direct
_atom_sites_solution_secondary difmap
_audit_creation_method SHELXL-97
_cell_angle_alpha 90.00
_cell_angle_beta 90.00
_cell_angle_gamma 90.00
_cell_formula_units_Z 8
_cell_length_a 15.3107(7)
_cell_length_b 7.6551(3)
_cell_length_c 33.1427(13)
_cell_measurement_reflns_used 9886
_cell_measurement_temperature 301(2)
_cell_measurement_theta_max 26.26
_cell_measurement_theta_min 2.66
_cell_volume 3884.5(3)
_computing_cell_refinement 'Bruker SAINT'
_computing_data_collection 'Bruker APEX2'
_computing_data_reduction 'Bruker SAINT'
_computing_molecular_graphics 'Bruker SHELXTL'
_computing_publication_material 'Bruker SHELXTL'
_computing_structure_refinement 'SHELXL-97 (Sheldrick, 1997)'
_computing_structure_solution 'SHELXS-97 (Sheldrick, 1990)'
_diffrn_ambient_temperature 301(2)
_diffrn_measured_fraction_theta_full 0.993
_diffrn_measured_fraction_theta_max 0.993
_diffrn_measurement_device_type 'Bruker APEX-II CCD'
_diffrn_measurement_method '\f and \w scans'
_diffrn_radiation_monochromator graphite
_diffrn_radiation_source 'fine-focus sealed tube'
_diffrn_radiation_type MoK\a
_diffrn_radiation_wavelength 0.71073
_diffrn_reflns_av_R_equivalents 0.0308
_diffrn_reflns_av_sigmaI/netI 0.0150
_diffrn_reflns_limit_h_max 18
_diffrn_reflns_limit_h_min -18
_diffrn_reflns_limit_k_max 9
_diffrn_reflns_limit_k_min -8
_diffrn_reflns_limit_l_max 39
_diffrn_reflns_limit_l_min -39
_diffrn_reflns_number 29746
_diffrn_reflns_theta_full 25.00
_diffrn_reflns_theta_max 25.00
_diffrn_reflns_theta_min 2.66
_exptl_absorpt_coefficient_mu 0.193
_exptl_crystal_colour COLOURLESS
_exptl_crystal_density_diffrn 1.304
_exptl_crystal_density_method 'not measured'
_exptl_crystal_description BLOCK
_exptl_crystal_F_000 1600
_exptl_crystal_size_max 0.24
_exptl_crystal_size_mid 0.22
_exptl_crystal_size_min 0.18
_refine_diff_density_max 0.212
_refine_diff_density_min -0.321
_refine_diff_density_rms 0.038
_refine_ls_extinction_method none
_refine_ls_goodness_of_fit_ref 1.098
_refine_ls_hydrogen_treatment mixed
_refine_ls_matrix_type full
_refine_ls_number_parameters 253
_refine_ls_number_reflns 3398
_refine_ls_number_restraints 0
_refine_ls_restrained_S_all 1.098
_refine_ls_R_factor_all 0.0499
_refine_ls_R_factor_gt 0.0441
_refine_ls_shift/su_max 0.001
_refine_ls_shift/su_mean 0.000
_refine_ls_structure_factor_coef Fsqd
_refine_ls_weighting_details 'calc w=1/[\s^2^(Fo^2^)+(0.0523P)^2^+2.0623P] where P=(Fo^2^+2Fc^2^)/3'
_refine_ls_weighting_scheme calc
_refine_ls_wR_factor_gt 0.1133
_refine_ls_wR_factor_ref 0.1167
_reflns_number_gt 3021
_reflns_number_total 3398
_reflns_threshold_expression >2sigma(I)
_cod_data_source_file jo9b03281_si_002.cif
_cod_data_source_block Compound9aa
_cod_depositor_comments
;
The following automatic conversions were performed:

data item '_symmetry_cell_setting' value 'Orthorhombic' was changed
to 'orthorhombic' in accordance with the
/home/data/users/saulius/crontab/automatic-downloads/rss-feeds/ACS/lib/dictionaries/cif_core.dic
dictionary named 'cif_core.dic' version 2.4.2 last updated on
2011-04-26.

Automatic conversion script
Id: cif_fix_values 7556 2019-12-06 15:28:31Z antanas 
;
_cod_original_sg_symbol_H-M Pbca
_cod_database_code 4037995

loop_
_symmetry_equiv_pos_as_xyz
'x, y, z'
'-x+1/2, -y, z+1/2'
'-x, y+1/2, -z+1/2'
'x+1/2, -y+1/2, -z'
'-x, -y, -z'
'x-1/2, y, -z-1/2'
'x, -y-1/2, z-1/2'
'-x-1/2, y-1/2, z'

loop_
_atom_site_label
_atom_site_type_symbol
_atom_site_fract_x
_atom_site_fract_y
_atom_site_fract_z
_atom_site_U_iso_or_equiv
_atom_site_adp_type
_atom_site_occupancy
_atom_site_symmetry_multiplicity
_atom_site_calc_flag
_atom_site_refinement_flags
_atom_site_disorder_assembly
_atom_site_disorder_group
S1 S 0.53309(3) 1.19771(6) 0.606241(15) 0.03973(17) Uani 1 1 d . . .
O4 O 0.60982(10) 1.3033(2) 0.60930(5) 0.0570(4) Uani 1 1 d . . .
C6 C 0.50339(11) 0.8509(2) 0.63087(5) 0.0333(4) Uani 1 1 d . . .
O3 O 0.45601(9) 1.2471(2) 0.62772(5) 0.0556(4) Uani 1 1 d . . .
C12 C 0.34038(12) 0.8496(3) 0.64748(5) 0.0385(4) Uani 1 1 d . . .
C1 C 0.56373(11) 0.9853(2) 0.62320(5) 0.0328(4) Uani 1 1 d . . .
C7 C 0.40909(12) 0.8594(2) 0.61912(5) 0.0356(4) Uani 1 1 d . . .
C8 C 0.38873(12) 0.8621(3) 0.57830(6) 0.0401(4) Uani 1 1 d . . .
H8 H 0.4339 0.8614 0.5596 0.048 Uiso 1 1 calc R . .
C10 C 0.23555(13) 0.8607(3) 0.59258(6) 0.0504(5) Uani 1 1 d . . .
H10 H 0.1777 0.8648 0.5840 0.061 Uiso 1 1 calc R . .
C5 C 0.53529(13) 0.6988(3) 0.64802(6) 0.0443(5) Uani 1 1 d . . .
H5 H 0.4969 0.6074 0.6533 0.053 Uiso 1 1 calc R . .
C13 C 0.35737(12) 0.8338(3) 0.69153(5) 0.0410(5) Uani 1 1 d . . .
C2 C 0.65167(12) 0.9627(3) 0.63209(6) 0.0442(5) Uani 1 1 d . . .
H2 H 0.6912 1.0514 0.6262 0.053 Uiso 1 1 calc R . .
C9 C 0.30297(12) 0.8656(3) 0.56451(6) 0.0432(5) Uani 1 1 d . . .
C11 C 0.25475(13) 0.8498(3) 0.63317(6) 0.0479(5) Uani 1 1 d . . .
H11 H 0.2091 0.8423 0.6516 0.057 Uiso 1 1 calc R . .
O2 O 0.20557(11) 0.8669(3) 0.51024(4) 0.0747(6) Uani 1 1 d . . .
C19 C 0.28872(14) 0.8775(3) 0.52034(6) 0.0531(6) Uani 1 1 d . . .
N1 N 0.50778(17) 1.1938(3) 0.55915(6) 0.0575(5) Uani 1 1 d . . .
C3 C 0.68082(14) 0.8107(3) 0.64943(7) 0.0531(6) Uani 1 1 d . . .
H3 H 0.7397 0.7970 0.6556 0.064 Uiso 1 1 calc R . .
C14 C 0.41448(14) 0.9442(3) 0.71154(6) 0.0499(5) Uani 1 1 d . . .
H14 H 0.4414 1.0349 0.6976 0.060 Uiso 1 1 calc R . .
O1 O 0.34636(11) 0.8945(3) 0.49591(5) 0.0794(6) Uani 1 1 d . . .
C4 C 0.62261(15) 0.6788(3) 0.65755(7) 0.0533(6) Uani 1 1 d . . .
H4 H 0.6420 0.5759 0.6695 0.064 Uiso 1 1 calc R . .
C18 C 0.3922(2) 0.7879(4) 0.77323(7) 0.0751(8) Uani 1 1 d . . .
H18 H 0.4048 0.7711 0.8004 0.090 Uiso 1 1 calc R . .
C17 C 0.31649(17) 0.7031(3) 0.71352(7) 0.0609(6) Uani 1 1 d . . .
H17 H 0.2767 0.6297 0.7008 0.073 Uiso 1 1 calc R . .
C21 C 0.0926(2) 0.8475(5) 0.46302(8) 0.0868(10) Uani 1 1 d . . .
H21A H 0.0809 0.7301 0.4716 0.130 Uiso 1 1 calc R . .
H21B H 0.0763 0.8605 0.4352 0.130 Uiso 1 1 calc R . .
H21C H 0.0594 0.9276 0.4792 0.130 Uiso 1 1 calc R . .
C15 C 0.43183(17) 0.9206(4) 0.75220(7) 0.0661(7) Uani 1 1 d . . .
H15 H 0.4705 0.9950 0.7653 0.079 Uiso 1 1 calc R . .
C20 C 0.18361(19) 0.8838(5) 0.46750(7) 0.0813(9) Uani 1 1 d . . .
H20A H 0.1964 1.0012 0.4582 0.098 Uiso 1 1 calc R . .
H20B H 0.2178 0.8021 0.4516 0.098 Uiso 1 1 calc R . .
C16 C 0.3342(2) 0.6806(4) 0.75412(8) 0.0770(8) Uani 1 1 d . . .
H16 H 0.3065 0.5921 0.7685 0.092 Uiso 1 1 calc R . .
H1A H 0.5507(19) 1.162(4) 0.5449(8) 0.069(9) Uiso 1 1 d . . .
H1B H 0.4610(18) 1.153(4) 0.5550(8) 0.063(8) Uiso 1 1 d . . .

loop_
_atom_site_aniso_label
_atom_site_aniso_U_11
_atom_site_aniso_U_22
_atom_site_aniso_U_33
_atom_site_aniso_U_23
_atom_site_aniso_U_13
_atom_site_aniso_U_12
S1 0.0348(3) 0.0411(3) 0.0433(3) 0.0007(2) -0.00292(19) 0.00199(19)
O4 0.0500(9) 0.0447(8) 0.0763(11) 0.0039(7) -0.0110(8) -0.0093(7)
C6 0.0290(9) 0.0439(10) 0.0268(8) -0.0082(7) 0.0030(7) -0.0021(8)
O3 0.0478(9) 0.0564(9) 0.0626(10) 0.0017(7) 0.0072(7) 0.0195(7)
C12 0.0316(9) 0.0482(11) 0.0358(10) -0.0081(8) 0.0029(7) -0.0093(8)
C1 0.0274(9) 0.0379(10) 0.0330(9) -0.0063(7) -0.0002(7) 0.0017(7)
C7 0.0280(9) 0.0426(10) 0.0363(9) -0.0066(8) 0.0021(7) -0.0054(8)
C8 0.0304(9) 0.0545(12) 0.0353(9) -0.0079(9) 0.0048(7) -0.0068(8)
C10 0.0288(10) 0.0758(15) 0.0468(11) -0.0078(11) -0.0032(8) -0.0104(10)
C5 0.0445(12) 0.0413(11) 0.0472(11) 0.0001(9) 0.0071(9) -0.0009(9)
C13 0.0333(10) 0.0553(12) 0.0343(10) -0.0070(9) 0.0060(8) -0.0020(9)
C2 0.0282(9) 0.0449(11) 0.0596(12) -0.0087(9) -0.0025(8) 0.0005(8)
C9 0.0348(10) 0.0584(13) 0.0363(10) -0.0071(9) -0.0019(8) -0.0088(9)
C11 0.0316(10) 0.0734(15) 0.0387(10) -0.0091(10) 0.0063(8) -0.0116(10)
O2 0.0495(9) 0.1373(18) 0.0375(8) -0.0023(9) -0.0115(7) -0.0152(10)
C19 0.0458(12) 0.0734(15) 0.0400(11) -0.0055(10) -0.0042(9) -0.0076(11)
N1 0.0535(13) 0.0743(15) 0.0447(11) 0.0107(10) -0.0041(10) -0.0089(12)
C3 0.0329(11) 0.0545(13) 0.0719(15) -0.0088(11) -0.0094(10) 0.0125(10)
C14 0.0453(11) 0.0678(14) 0.0365(10) -0.0114(10) 0.0042(9) -0.0093(11)
O1 0.0551(10) 0.1409(18) 0.0421(9) 0.0045(10) 0.0056(8) -0.0047(11)
C4 0.0519(13) 0.0482(12) 0.0596(13) 0.0035(10) -0.0009(10) 0.0167(10)
C18 0.089(2) 0.100(2) 0.0359(12) 0.0002(13) 0.0024(13) 0.0189(18)
C17 0.0698(16) 0.0661(15) 0.0467(12) -0.0042(11) 0.0121(11) -0.0172(12)
C21 0.085(2) 0.118(3) 0.0577(16) 0.0107(16) -0.0315(15) -0.0176(19)
C15 0.0603(15) 0.099(2) 0.0388(12) -0.0191(13) -0.0029(10) -0.0043(15)
C20 0.0742(18) 0.130(3) 0.0399(13) 0.0047(15) -0.0169(12) -0.0123(18)
C16 0.106(2) 0.0780(18) 0.0473(14) 0.0095(13) 0.0193(14) -0.0060(17)

loop_
_atom_type_symbol
_atom_type_description
_atom_type_scat_dispersion_real
_atom_type_scat_dispersion_imag
_atom_type_scat_source
C C 0.0033 0.0016 'International Tables Vol C Tables 4.2.6.8 and 6.1.1.4'
H H 0.0000 0.0000 'International Tables Vol C Tables 4.2.6.8 and 6.1.1.4'
O O 0.0106 0.0060 'International Tables Vol C Tables 4.2.6.8 and 6.1.1.4'
N N 0.0061 0.0033 'International Tables Vol C Tables 4.2.6.8 and 6.1.1.4'
S S 0.1246 0.1234 'International Tables Vol C Tables 4.2.6.8 and 6.1.1.4'

loop_
_geom_angle_atom_site_label_1
_geom_angle_atom_site_label_2
_geom_angle_atom_site_label_3
_geom_angle
_geom_angle_site_symmetry_1
_geom_angle_site_symmetry_3
_geom_angle_publ_flag
O3 S1 O4 119.60(10) . . ?
O3 S1 N1 106.83(12) . . ?
O4 S1 N1 106.10(11) . . ?
O3 S1 C1 107.53(9) . . ?
O4 S1 C1 106.08(9) . . ?
N1 S1 C1 110.61(10) . . ?
C5 C6 C1 117.24(17) . . ?
C5 C6 C7 118.91(17) . . ?
C1 C6 C7 123.72(17) . . ?
C11 C12 C7 118.28(17) . . ?
C11 C12 C13 119.89(16) . . ?
C7 C12 C13 121.80(17) . . ?
C2 C1 C6 120.51(18) . . ?
C2 C1 S1 115.80(15) . . ?
C6 C1 S1 123.46(14) . . ?
C8 C7 C12 118.80(17) . . ?
C8 C7 C6 118.08(16) . . ?
C12 C7 C6 122.89(16) . . ?
C7 C8 C9 122.18(17) . . ?
C11 C10 C9 119.73(18) . . ?
C4 C5 C6 121.8(2) . . ?
C14 C13 C17 118.26(19) . . ?
C14 C13 C12 122.02(18) . . ?
C17 C13 C12 119.71(18) . . ?
C3 C2 C1 120.64(19) . . ?
C10 C9 C8 118.73(18) . . ?
C10 C9 C19 123.58(18) . . ?
C8 C9 C19 117.69(18) . . ?
C10 C11 C12 122.16(18) . . ?
C19 O2 C20 117.56(19) . . ?
O1 C19 O2 122.9(2) . . ?
O1 C19 C9 124.2(2) . . ?
O2 C19 C9 112.89(18) . . ?
C2 C3 C4 119.61(19) . . ?
C15 C14 C13 120.5(2) . . ?
C3 C4 C5 120.1(2) . . ?
C16 C18 C15 119.8(2) . . ?
C16 C17 C13 120.9(2) . . ?
C18 C15 C14 120.4(2) . . ?
C21 C20 O2 107.9(2) . . ?
C18 C16 C17 120.2(3) . . ?

loop_
_geom_bond_atom_site_label_1
_geom_bond_atom_site_label_2
_geom_bond_distance
_geom_bond_site_symmetry_2
_geom_bond_publ_flag
S1 O3 1.4291(15) . ?
S1 O4 1.4294(16) . ?
S1 N1 1.609(2) . ?
S1 C1 1.7835(19) . ?
C6 C5 1.385(3) . ?
C6 C1 1.406(3) . ?
C6 C7 1.497(3) . ?
C12 C11 1.394(3) . ?
C12 C7 1.413(3) . ?
C12 C13 1.488(3) . ?
C1 C2 1.389(3) . ?
C7 C8 1.389(3) . ?
C8 C9 1.391(3) . ?
C10 C11 1.379(3) . ?
C10 C9 1.390(3) . ?
C5 C4 1.382(3) . ?
C13 C14 1.385(3) . ?
C13 C17 1.387(3) . ?
C2 C3 1.372(3) . ?
C9 C19 1.483(3) . ?
O2 C19 1.319(3) . ?
O2 C20 1.461(3) . ?
C19 O1 1.205(3) . ?
C3 C4 1.373(3) . ?
C14 C15 1.385(3) . ?
C18 C16 1.366(4) . ?
C18 C15 1.373(4) . ?
C17 C16 1.383(4) . ?
C21 C20 1.429(4) . ?
